data_4111069
loop_
_publ_author_name
'Louis-Sebastian Sonntag'
'Sabine Schweizer'
'Christian Ochsenfeld'
'Helma Wennemers'

_publ_contact_author_address
; Chemical Crystallography Laboratory, 
 Department of Chemistry, 
 University of Oxford, 
 Chemistry Research Laboratory, 
 Mansfield Road, 
 Oxford, OX1 3TA, UK. 
;
_publ_contact_author_email david.watkin@chem.ox.ac.uk
_publ_contact_author_fax '+44 1865 285018'
_publ_contact_author_name 'David Watkin'
_publ_contact_author_phone '+44 1865 285024'
_publ_section_title
;
 The "Azido Gauche Effect" Implications for the Conformation of
 Azidoprolines
;
_journal_name_full 'Journal of the American Chemical Society'
_journal_page_first 14697
_journal_page_last 14703
_journal_paper_doi 10.1021/ja0654938
_journal_volume 128
_journal_year 2006
_chemical_absolute_configuration unk
_chemical_formula_moiety 'C8 H12 N4 O3'
_chemical_formula_sum 'C8 H12 N4 O3'
_chemical_formula_weight 212.21
_space_group_IT_number 4
_symmetry_cell_setting monoclinic
_symmetry_space_group_name_Hall 'P 2yb'
_symmetry_space_group_name_H-M 'P 1 21 1'
_atom_sites_solution_hydrogens geom
_atom_sites_solution_primary direct
_audit_creation_date 05-01-26
_audit_creation_method CRYSTALS_ver_12.24
_cell_angle_alpha 90
_cell_angle_beta 115.0156(8)
_cell_angle_gamma 90
_cell_formula_units_Z 4
_cell_length_a 9.2443(2)
_cell_length_b 12.7360(2)
_cell_length_c 9.4877(2)
_cell_measurement_reflns_used 4700
_cell_measurement_temperature 173
_cell_measurement_theta_max 28
_cell_measurement_theta_min 1
_cell_volume 1012.25(4)
_computing_cell_refinement 'Denzo/Scalepack (Otwinowski & Minor, 1996)'
_computing_data_collection 'COLLECT (Nonius BV, 1997)'
_computing_data_reduction 'Denzo/Scalepack (Otwinowski & Minor, 1996)'
_computing_molecular_graphics 'CAMERON (Watkin et al 1996)'
_computing_publication_material 'CRYSTALS (Betteridge et al 2003)'
_computing_structure_refinement 'CRYSTALS (Betteridge et al 2003)'
_computing_structure_solution 'SIR92 (Altomare et al, 1994)'
_diffrn_ambient_temperature 173
_diffrn_measured_fraction_theta_full 1.000
_diffrn_measured_fraction_theta_max 1.000
_diffrn_measurement_device_type 'Nonius Kappa CCD'
_diffrn_measurement_method '\f & \w scans'
_diffrn_radiation_monochromator graphite
_diffrn_radiation_type 'Mo K\a'
_diffrn_radiation_wavelength 0.71073
_diffrn_reflns_av_R_equivalents 0.077
_diffrn_reflns_limit_h_max 12
_diffrn_reflns_limit_h_min -12
_diffrn_reflns_limit_k_max 16
_diffrn_reflns_limit_k_min -16
_diffrn_reflns_limit_l_max 12
_diffrn_reflns_limit_l_min -12
_diffrn_reflns_number 7874
_diffrn_reflns_theta_full 27.870
_diffrn_reflns_theta_max 27.870
_diffrn_reflns_theta_min 2.369
_diffrn_standards_number 0
_exptl_absorpt_coefficient_mu 0.109
_exptl_absorpt_correction_T_max 0.99
_exptl_absorpt_correction_T_min 0.98
_exptl_absorpt_correction_type multi-scan
_exptl_absorpt_process_details 'Denzo/Scalepack (Otwinowski & Minor, 1996)'
_exptl_crystal_colour colorless
_exptl_crystal_density_diffrn 1.392
_exptl_crystal_description plate
_exptl_crystal_F_000 448
_exptl_crystal_size_max 0.23
_exptl_crystal_size_mid 0.22
_exptl_crystal_size_min 0.10
_refine_diff_density_max 0.19
_refine_diff_density_min -0.23
_refine_ls_extinction_method none
_refine_ls_goodness_of_fit_ref 0.9367
_refine_ls_hydrogen_treatment noref
_refine_ls_matrix_type full
_refine_ls_number_parameters 271
_refine_ls_number_reflns 2226
_refine_ls_number_restraints 1
_refine_ls_R_factor_all 0.0463
_refine_ls_R_factor_gt 0.0390
_refine_ls_shift/su_max 0.000232
_refine_ls_structure_factor_coef F
_refine_ls_weighting_details
;
 Method, part 1, Chebychev polynomial, (Watkin, 1994, Prince, 1982) 
 [weight] = 1.0/[A~0~*T~0~(x)+A~1~*T~1~(x) ... +A~n-1~]*T~n-1~(x)] 
 where A~i~ are the Chebychev coefficients listed below and x= Fcalc/Fmax 
 Method = Robust Weighting (Prince, 1982) 
 W = [weight] * [1-(deltaF/6*sigmaF)^2^]^2^ 
 A~i~ are: 
 0.268 0.155 0.726E-01 -0.317E-01 
;
_refine_ls_weighting_scheme calc
_refine_ls_wR_factor_all 0.0495
_refine_ls_wR_factor_gt 0.0397
_refine_ls_wR_factor_ref 0.0397
_reflns_limit_h_max 11
_reflns_limit_h_min -12
_reflns_limit_k_max 16
_reflns_limit_k_min 0
_reflns_limit_l_max 12
_reflns_limit_l_min 0
_reflns_number_gt 2226
_reflns_number_total 2524
_reflns_threshold_expression I>0.50u(I)
_oxford_diffrn_Wilson_B_factor 0.00
_oxford_diffrn_Wilson_scale 0.00
_oxford_refine_ls_scale 0.4114(8)
_oxford_structure_analysis_title '1261253 lsd429_173k'
_cod_data_source_file ja0654938si20060730_075708.cif
_cod_data_source_block lsd429
_cod_original_sg_symbol_H-M 'P 21'
_cod_database_code 4111069

loop_
_symmetry_equiv_pos_as_xyz
x,y,z
-x,y+1/2,-z

loop_
_atom_site_label
_atom_site_type_symbol
_atom_site_fract_x
_atom_site_fract_y
_atom_site_fract_z
_atom_site_U_iso_or_equiv
_atom_site_occupancy
_atom_site_adp_type
_atom_site_refinement_flags_posn
C1 C 0.0952(3) 0.32234(18) 0.6552(2) 0.0289 1.0000 Uani .
C2 C 0.1689(3) 0.41151(18) 0.7741(3) 0.0336 1.0000 Uani .
C3 C 0.1304(3) 0.38222(19) 0.9105(3) 0.0330 1.0000 Uani .
C4 C 0.1435(3) 0.26310(18) 0.9166(3) 0.0319 1.0000 Uani .
C5 C 0.0328(2) 0.14079(18) 0.6856(2) 0.0283 1.0000 Uani .
C6 C 0.0357(3) 0.05307(19) 0.7920(3) 0.0364 1.0000 Uani .
C7 C 0.2018(3) 0.29600(17) 0.5752(2) 0.0299 1.0000 Uani .
C8 C 0.2489(3) 0.3288(2) 0.3538(3) 0.0447 1.0000 Uani .
C9 C 0.2969(3) 0.72556(18) 0.7776(2) 0.0301 1.0000 Uani .
C10 C 0.2119(3) 0.7479(2) 0.8833(3) 0.0345 1.0000 Uani .
C11 C 0.3437(3) 0.73161(19) 1.0466(3) 0.0333 1.0000 Uani .
C12 C 0.4426(3) 0.6418(2) 1.0272(2) 0.0332 1.0000 Uani .
C13 C 0.4839(3) 0.57482(19) 0.8069(3) 0.0336 1.0000 Uani .
C14 C 0.4410(3) 0.5789(2) 0.6354(3) 0.0452 1.0000 Uani .
C15 C 0.3755(2) 0.82389(19) 0.7507(2) 0.0292 1.0000 Uani .
C16 C 0.3192(3) 0.9864(2) 0.6178(3) 0.0403 1.0000 Uani .
N1 N 0.0887(2) 0.23479(15) 0.7517(2) 0.0289 1.0000 Uani .
N2 N -0.0371(3) 0.40717(17) 0.8847(3) 0.0407 1.0000 Uani .
N3 N -0.0829(2) 0.49587(18) 0.8361(2) 0.0377 1.0000 Uani .
N4 N -0.1382(3) 0.5756(2) 0.7925(3) 0.0525 1.0000 Uani .
N5 N 0.4132(2) 0.64535(16) 0.8638(2) 0.0306 1.0000 Uani .
N6 N 0.2746(3) 0.70059(19) 1.1561(3) 0.0450 1.0000 Uani .
N7 N 0.3126(3) 0.7557(2) 1.2719(2) 0.0443 1.0000 Uani .
N8 N 0.3366(3) 0.7997(3) 1.3827(3) 0.0667 1.0000 Uani .
O1 O -0.01601(19) 0.12924(14) 0.54370(17) 0.0362 1.0000 Uani .
O2 O 0.1487(2) 0.34074(14) 0.43565(18) 0.0380 1.0000 Uani .
O3 O 0.3234(2) 0.24591(15) 0.6333(2) 0.0410 1.0000 Uani .
O4 O 0.5760(2) 0.50857(15) 0.8924(2) 0.0446 1.0000 Uani .
O5 O 0.5161(2) 0.84067(16) 0.8058(2) 0.0440 1.0000 Uani .
O6 O 0.26418(19) 0.88898(14) 0.65639(18) 0.0334 1.0000 Uani .
H11 H -0.0108 0.3413 0.5750 0.0324 1.0000 Uiso R
H21 H 0.2854 0.4115 0.8078 0.0397 1.0000 Uiso R
H22 H 0.1278 0.4800 0.7255 0.0399 1.0000 Uiso R
H31 H 0.2053 0.4145 1.0103 0.0372 1.0000 Uiso R
H42 H 0.2559 0.2406 0.9761 0.0350 1.0000 Uiso R
H41 H 0.0697 0.2315 0.9609 0.0349 1.0000 Uiso R
H61 H -0.0427 0.0614 0.8412 0.0421 1.0000 Uiso R
H63 H 0.1449 0.0497 0.8754 0.0419 1.0000 Uiso R
H64 H 0.0166 -0.0144 0.7378 0.0423 1.0000 Uiso R
H81 H 0.2728 0.2552 0.3352 0.0561 1.0000 Uiso R
H82 H 0.3567 0.3588 0.4129 0.0560 1.0000 Uiso R
H83 H 0.2105 0.3625 0.2503 0.0564 1.0000 Uiso R
H91 H 0.2191 0.6975 0.6782 0.0312 1.0000 Uiso R
H101 H 0.1247 0.6989 0.8616 0.0402 1.0000 Uiso R
H102 H 0.1701 0.8204 0.8662 0.0401 1.0000 Uiso R
H111 H 0.4106 0.7954 1.0822 0.0389 1.0000 Uiso R
H121 H 0.5578 0.6531 1.0935 0.0363 1.0000 Uiso R
H122 H 0.4126 0.5742 1.0517 0.0368 1.0000 Uiso R
H141 H 0.4767 0.6452 0.6057 0.0544 1.0000 Uiso R
H142 H 0.4961 0.5207 0.6077 0.0543 1.0000 Uiso R
H143 H 0.3261 0.5712 0.5788 0.0543 1.0000 Uiso R
H161 H 0.2254 1.0285 0.5467 0.0470 1.0000 Uiso R
H162 H 0.3801 1.0272 0.7151 0.0470 1.0000 Uiso R
H163 H 0.3901 0.9708 0.5649 0.0470 1.0000 Uiso R

loop_
_atom_site_aniso_label
_atom_site_aniso_U_11
_atom_site_aniso_U_22
_atom_site_aniso_U_33
_atom_site_aniso_U_23
_atom_site_aniso_U_13
_atom_site_aniso_U_12
C1 0.0284(9) 0.0276(11) 0.0287(9) 0.0036(9) 0.0100(8) -0.0005(8)
C2 0.0340(11) 0.0282(11) 0.0408(12) -0.0011(10) 0.0179(10) -0.0045(9)
C3 0.0320(11) 0.0332(11) 0.0333(11) -0.0045(9) 0.0133(9) -0.0038(9)
C4 0.0332(11) 0.0341(11) 0.0260(9) -0.0013(9) 0.0101(8) -0.0013(9)
C5 0.0233(9) 0.0292(10) 0.0297(10) 0.0005(9) 0.0085(8) 0.0017(8)
C6 0.0405(12) 0.0288(11) 0.0393(12) -0.0005(10) 0.0162(10) -0.0049(10)
C7 0.0314(10) 0.0270(11) 0.0299(10) 0.0030(9) 0.0116(8) -0.0001(9)
C8 0.0535(14) 0.0517(16) 0.0382(12) 0.0068(13) 0.0283(11) 0.0126(13)
C9 0.0259(9) 0.0326(11) 0.0269(9) -0.0001(9) 0.0064(8) 0.0000(9)
C10 0.0284(10) 0.0368(12) 0.0395(11) 0.0028(10) 0.0154(9) -0.0012(9)
C11 0.0358(11) 0.0345(12) 0.0334(10) -0.0034(9) 0.0183(9) -0.0069(10)
C12 0.0326(10) 0.0363(12) 0.0281(10) 0.0016(9) 0.0103(8) -0.0017(10)
C13 0.0286(10) 0.0323(12) 0.0393(12) -0.0046(10) 0.0138(9) -0.0031(9)
C14 0.0450(14) 0.0534(16) 0.0381(12) -0.0084(12) 0.0185(11) 0.0014(13)
C15 0.0285(10) 0.0337(11) 0.0224(9) -0.0005(8) 0.0079(8) 0.0009(9)
C16 0.0431(13) 0.0336(12) 0.0403(12) 0.0047(10) 0.0139(11) 0.0003(11)
N1 0.0308(9) 0.0293(9) 0.0258(8) 0.0006(7) 0.0113(7) -0.0028(8)
N2 0.0412(11) 0.0322(11) 0.0564(13) -0.0009(10) 0.0280(10) 0.0000(9)
N3 0.0361(10) 0.0394(12) 0.0409(10) -0.0066(9) 0.0193(8) -0.0024(9)
N4 0.0495(14) 0.0442(14) 0.0651(15) 0.0078(12) 0.0253(12) 0.0107(11)
N5 0.0325(9) 0.0295(9) 0.0256(8) 0.0015(7) 0.0084(7) 0.0027(8)
N6 0.0525(13) 0.0493(13) 0.0447(12) -0.0023(10) 0.0316(11) -0.0093(11)
N7 0.0367(10) 0.0654(16) 0.0337(10) 0.0051(11) 0.0177(8) 0.0079(11)
N8 0.0556(15) 0.112(3) 0.0368(12) -0.0100(15) 0.0233(11) 0.0104(16)
O1 0.0365(8) 0.0358(9) 0.0285(7) -0.0022(7) 0.0063(6) 0.0018(7)
O2 0.0436(9) 0.0444(10) 0.0303(8) 0.0120(7) 0.0197(7) 0.0129(8)
O3 0.0322(8) 0.0508(11) 0.0390(9) 0.0118(8) 0.0140(7) 0.0104(8)
O4 0.0412(10) 0.0373(10) 0.0550(10) 0.0028(9) 0.0202(8) 0.0073(8)
O5 0.0293(8) 0.0476(11) 0.0468(10) 0.0111(9) 0.0079(7) -0.0027(8)
O6 0.0312(8) 0.0322(8) 0.0334(8) 0.0032(7) 0.0105(6) 0.0024(7)

loop_
_atom_type_symbol
_atom_type_scat_dispersion_real
_atom_type_scat_dispersion_imag
_atom_type_scat_Cromer_Mann_a1
_atom_type_scat_Cromer_Mann_b1
_atom_type_scat_Cromer_Mann_a2
_atom_type_scat_Cromer_Mann_b2
_atom_type_scat_Cromer_Mann_a3
_atom_type_scat_Cromer_Mann_b3
_atom_type_scat_Cromer_Mann_a4
_atom_type_scat_Cromer_Mann_b4
_atom_type_scat_Cromer_Mann_c
_atom_type_scat_source
C 0.0033 0.0016 2.3100 20.8439 1.0200 10.2075 1.5886 0.5687 0.8650 51.6512 0.2156 'International Tables Vol C 4.2.6.8 and 6.1.1.4'
H 0.0000 0.0000 0.4930 10.5109 0.3229 26.1257 0.1402 3.1424 0.0408 57.7998 0.0030 'International Tables Vol C 4.2.6.8 and 6.1.1.4'
N 0.0061 0.0033 12.2126 0.0057 3.1322 9.8933 2.0125 28.9975 1.1663 0.5826 -11.5290 'International Tables Vol C 4.2.6.8 and 6.1.1.4'
O 0.0106 0.0060 3.0485 13.2771 2.2868 5.7011 1.5463 0.3239 0.8670 32.9089 0.2508 'International Tables Vol C 4.2.6.8 and 6.1.1.4'

loop_
_geom_angle_atom_site_label_1
_geom_angle_atom_site_label_2
_geom_angle_atom_site_label_3
_geom_angle
_geom_angle_publ_flag
C2 C1 C7 110.52(18) yes
C2 C1 N1 103.09(16) yes
C7 C1 N1 110.72(18) yes
C2 C1 H11 111.864 no
C7 C1 H11 108.237 no
N1 C1 H11 112.383 no
C1 C2 C3 104.55(18) yes
C1 C2 H21 108.752 no
C3 C2 H21 109.838 no
C1 C2 H22 110.284 no
C3 C2 H22 115.580 no
H21 C2 H22 107.675 no
C2 C3 C4 103.4(2) yes
C2 C3 N2 113.9(2) yes
C4 C3 N2 106.16(19) yes
C2 C3 H31 112.796 no
C4 C3 H31 111.378 no
N2 C3 H31 108.893 no
C3 C4 N1 102.62(19) yes
C3 C4 H42 110.883 no
N1 C4 H42 109.975 no
C3 C4 H41 110.575 no
N1 C4 H41 110.564 no
H42 C4 H41 111.860 no
C6 C5 N1 117.04(19) yes
C6 C5 O1 122.7(2) yes
N1 C5 O1 120.3(2) yes
C5 C6 H61 114.639 no
C5 C6 H63 107.135 no
H61 C6 H63 108.710 no
C5 C6 H64 110.704 no
H61 C6 H64 109.025 no
H63 C6 H64 106.265 no
C1 C7 O2 111.08(18) yes
C1 C7 O3 124.5(2) yes
O2 C7 O3 124.3(2) yes
O2 C8 H81 115.739 no
O2 C8 H82 111.988 no
H81 C8 H82 102.563 no
O2 C8 H83 116.392 no
H81 C8 H83 104.276 no
H82 C8 H83 104.349 no
C10 C9 C15 111.59(19) yes
C10 C9 N5 102.86(17) yes
C15 C9 N5 112.33(17) yes
C10 C9 H91 108.961 no
C15 C9 H91 110.259 no
N5 C9 H91 110.600 no
C9 C10 C11 103.18(17) yes
C9 C10 H101 110.494 no
C11 C10 H101 111.221 no
C9 C10 H102 109.786 no
C11 C10 H102 112.520 no
H101 C10 H102 109.495 no
C10 C11 C12 103.98(18) yes
C10 C11 N6 110.60(19) yes
C12 C11 N6 110.0(2) yes
C10 C11 H111 110.471 no
C12 C11 H111 109.718 no
N6 C11 H111 111.774 no
C11 C12 N5 104.69(18) yes
C11 C12 H121 110.612 no
N5 C12 H121 109.686 no
C11 C12 H122 113.210 no
N5 C12 H122 109.947 no
H121 C12 H122 108.627 no
C14 C13 N5 117.3(2) yes
C14 C13 O4 122.0(2) yes
N5 C13 O4 120.7(2) yes
C13 C14 H141 111.735 no
C13 C14 H142 109.221 no
H141 C14 H142 106.937 no
C13 C14 H143 108.710 no
H141 C14 H143 110.339 no
H142 C14 H143 109.876 no
C9 C15 O5 125.5(2) yes
C9 C15 O6 109.73(18) yes
O5 C15 O6 124.8(2) yes
O6 C16 H161 109.501 no
O6 C16 H162 109.485 no
H161 C16 H162 109.476 no
O6 C16 H163 109.413 no
H161 C16 H163 109.476 no
H162 C16 H163 109.476 no
C4 N1 C1 113.12(18) yes
C4 N1 C5 127.15(19) yes
C1 N1 C5 119.71(17) yes
C3 N2 N3 115.3(2) yes
N2 N3 N4 173.5(3) yes
C12 N5 C9 112.36(18) yes
C12 N5 C13 120.0(2) yes
C9 N5 C13 127.50(18) yes
C11 N6 N7 115.5(2) yes
N6 N7 N8 172.3(3) yes
C8 O2 C7 116.02(18) yes
C16 O6 C15 116.79(18) yes

loop_
_geom_bond_atom_site_label_1
_geom_bond_atom_site_label_2
_geom_bond_distance
_geom_bond_publ_flag
C1 C2 1.541(3) yes
C1 C7 1.515(3) yes
C1 N1 1.460(3) yes
C1 H11 0.984 no
C2 C3 1.527(3) yes
C2 H21 0.986 no
C2 H22 0.985 no
C3 C4 1.521(3) yes
C3 N2 1.495(3) yes
C3 H31 0.995 no
C4 N1 1.471(3) yes
C4 H42 0.992 no
C4 H41 1.023 no
C5 C6 1.498(3) yes
C5 N1 1.349(3) yes
C5 O1 1.235(3) yes
C6 H61 1.020 no
C6 H63 0.985 no
C6 H64 0.978 no
C7 O2 1.330(3) yes
C7 O3 1.204(3) yes
C8 O2 1.447(3) yes
C8 H81 0.995 no
C8 H82 0.990 no
C8 H83 0.989 no
C9 C10 1.540(3) yes
C9 C15 1.522(3) yes
C9 N5 1.457(3) yes
C9 H91 0.980 no
C10 C11 1.527(3) yes
C10 H101 0.971 no
C10 H102 0.987 no
C11 C12 1.524(4) yes
C11 N6 1.485(3) yes
C11 H111 0.990 no
C12 N5 1.458(3) yes
C12 H121 0.992 no
C12 H122 0.962 no
C13 C14 1.504(3) yes
C13 N5 1.350(3) yes
C13 O4 1.229(3) yes
C14 H141 0.990 no
C14 H142 0.996 no
C14 H143 0.972 no
C15 O5 1.198(3) yes
C15 O6 1.329(3) yes
C16 O6 1.446(3) yes
C16 H161 1.000 no
C16 H162 1.000 no
C16 H163 1.000 no
N2 N3 1.226(3) yes
N3 N4 1.133(3) yes
N6 N7 1.223(3) yes
N7 N8 1.127(3) yes
